data_2216883
loop_
_publ_author_name
'Ling Ling Lv'
'Xian-Qiang Huang'

_publ_section_title
;
 4-(4-Chlorophenyl)-2,6-diphenylpyridine
;
_journal_coeditor_code AV2004
_journal_issue 1
_journal_name_full 'Acta Crystallographica Section E'
_journal_page_first o186
_journal_page_last o186
_journal_paper_doi 10.1107/S1600536807064380
_journal_volume 64
_journal_year 2008
_chemical_formula_iupac 'C23 H16 Cl N'
_chemical_formula_moiety 'C23 H16 Cl N'
_chemical_formula_sum 'C23 H16 Cl N'
_chemical_formula_weight 341.82
_chemical_name_systematic
;
4-(4-Chlorophenyl)-2,6-diphenylpyridine
;
_space_group_IT_number 14
_symmetry_cell_setting monoclinic
_symmetry_space_group_name_Hall '-P 2ybc'
_symmetry_space_group_name_H-M 'P 1 21/c 1'
_atom_sites_solution_hydrogens geom
_atom_sites_solution_primary direct
_atom_sites_solution_secondary difmap
_audit_creation_method SHELXL-97
_cell_angle_alpha 90.00
_cell_angle_beta 108.146(2)
_cell_angle_gamma 90.00
_cell_formula_units_Z 4
_cell_length_a 9.3995(11)
_cell_length_b 20.621(2)
_cell_length_c 9.5362(12)
_cell_measurement_reflns_used 1970
_cell_measurement_temperature 298(2)
_cell_measurement_theta_max 25.201
_cell_measurement_theta_min 2.280
_cell_volume 1756.4(3)
_computing_cell_refinement 'SMART (Siemens, 1996)'
_computing_data_collection 'SMART (Siemens, 1996)'
_computing_data_reduction 'SMART (Siemens, 1996)'
_computing_molecular_graphics 'SHELXTL (Sheldrick, 1997b)'
_computing_publication_material 'SHELXTL (Sheldrick, 1997b)'
_computing_structure_refinement 'SHELXS97 (Sheldrick, 1997a)'
_computing_structure_solution 'SHELXS97 (Sheldrick, 1997a)'
_diffrn_ambient_temperature 298(2)
_diffrn_measured_fraction_theta_full 0.995
_diffrn_measured_fraction_theta_max 0.995
_diffrn_measurement_device_type 'Bruker SMART CCD area-detector'
_diffrn_measurement_method 'phi and omega scans'
_diffrn_radiation_monochromator graphite
_diffrn_radiation_source 'fine-focus sealed tube'
_diffrn_radiation_type MoK\a
_diffrn_radiation_wavelength 0.71073
_diffrn_reflns_av_R_equivalents 0.0452
_diffrn_reflns_av_sigmaI/netI 0.0553
_diffrn_reflns_limit_h_max 11
_diffrn_reflns_limit_h_min -7
_diffrn_reflns_limit_k_max 24
_diffrn_reflns_limit_k_min -24
_diffrn_reflns_limit_l_max 11
_diffrn_reflns_limit_l_min -11
_diffrn_reflns_number 8674
_diffrn_reflns_theta_full 25.00
_diffrn_reflns_theta_max 25.00
_diffrn_reflns_theta_min 1.98
_exptl_absorpt_coefficient_mu 0.221
_exptl_absorpt_correction_T_max 0.9676
_exptl_absorpt_correction_T_min 0.9128
_exptl_absorpt_correction_type multi-scan
_exptl_absorpt_process_details '(SADABS; Sheldrick, 1996)'
_exptl_crystal_colour colourless
_exptl_crystal_density_diffrn 1.293
_exptl_crystal_density_method 'not measured'
_exptl_crystal_description block
_exptl_crystal_F_000 712
_exptl_crystal_size_max 0.42
_exptl_crystal_size_mid 0.37
_exptl_crystal_size_min 0.15
_refine_diff_density_max 0.183
_refine_diff_density_min -0.244
_refine_ls_extinction_method none
_refine_ls_goodness_of_fit_ref 1.017
_refine_ls_hydrogen_treatment constr
_refine_ls_matrix_type full
_refine_ls_number_parameters 226
_refine_ls_number_reflns 3078
_refine_ls_number_restraints 0
_refine_ls_restrained_S_all 1.017
_refine_ls_R_factor_all 0.1069
_refine_ls_R_factor_gt 0.0482
_refine_ls_shift/su_max 0.001
_refine_ls_shift/su_mean 0.000
_refine_ls_structure_factor_coef Fsqd
_refine_ls_weighting_details 'calc w=1/[\s^2^(Fo^2^)+(0.0579P)^2^+0.2473P] where P=(Fo^2^+2Fc^2^)/3'
_refine_ls_weighting_scheme calc
_refine_ls_wR_factor_gt 0.1044
_refine_ls_wR_factor_ref 0.1350
_reflns_number_gt 1752
_reflns_number_total 3078
_reflns_threshold_expression >2sigma(I)
_cod_data_source_file av2004.cif
_cod_data_source_block I
_cod_depositor_comments
;
The following automatic conversions were performed:
'_symmetry_cell_setting' value 'Monoclinic' changed to 'monoclinic'
according to '/home/saulius/struct/CIF-dictionaries/cif_core.dic'
dictionary named 'cif_core.dic' version 2.4.1 from 2010-06-29.

Automatic conversion script
Id: cif_fix_enum 1527 2010-12-29 10:47:43Z saulius 

The following automatic conversions were performed:

'_symmetry_cell_setting' value 'Monoclinic' changed to 'monoclinic'
according to /home/saulius/struct/CIF-dictionaries/cif_core.dic
dictionary named 'cif_core.dic' version 2.4.1 from 2010-06-29.

Automatic conversion script
Id: cif_fix_values 1715 2011-07-08 13:25:40Z adriana 
;
_cod_original_sg_symbol_H-M P2(1)/c
_cod_database_code 2216883
_cod_database_fobs_code 2216883

loop_
_symmetry_equiv_pos_as_xyz
'x, y, z'
'-x, y+1/2, -z+1/2'
'-x, -y, -z'
'x, -y-1/2, z-1/2'

loop_
_atom_site_type_symbol
_atom_site_label
_atom_site_fract_x
_atom_site_fract_y
_atom_site_fract_z
_atom_site_U_iso_or_equiv
_atom_site_adp_type
_atom_site_calc_flag
_atom_site_refinement_flags
_atom_site_occupancy
Cl Cl1 0.16106(10) 0.55491(4) 0.64505(11) 0.0785(4) Uani d . 1
N N1 0.5484(2) 0.17758(10) 0.9845(2) 0.0446(6) Uani d . 1
C C1 0.4223(3) 0.18225(12) 0.8698(3) 0.0416(7) Uani d . 1
C C2 0.3630(3) 0.24170(13) 0.8142(3) 0.0448(7) Uani d . 1
H H2 0.2764 0.2434 0.7337 0.054 Uiso calc R 1
C C3 0.4310(3) 0.29874(12) 0.8770(3) 0.0431(7) Uani d . 1
C C4 0.5590(3) 0.29302(13) 0.9955(3) 0.0480(7) Uani d . 1
H H4 0.6078 0.3301 1.0417 0.058 Uiso calc R 1
C C5 0.6160(3) 0.23244(13) 1.0465(3) 0.0438(7) Uani d . 1
C C6 0.3495(3) 0.12018(13) 0.8094(3) 0.0438(7) Uani d . 1
C C7 0.4301(3) 0.06274(13) 0.8358(3) 0.0527(8) Uani d . 1
H H7 0.5311 0.0635 0.8906 0.063 Uiso calc R 1
C C8 0.3629(4) 0.00434(15) 0.7821(4) 0.0632(9) Uani d . 1
H H8 0.4184 -0.0338 0.8006 0.076 Uiso calc R 1
C C9 0.2147(4) 0.00284(16) 0.7020(4) 0.0645(9) Uani d . 1
H H9 0.1695 -0.0364 0.6656 0.077 Uiso calc R 1
C C10 0.1321(3) 0.05869(16) 0.6747(3) 0.0624(9) Uani d . 1
H H10 0.0312 0.0573 0.6200 0.075 Uiso calc R 1
C C11 0.1988(3) 0.11723(14) 0.7284(3) 0.0526(8) Uani d . 1
H H11 0.1420 0.1550 0.7100 0.063 Uiso calc R 1
C C12 0.3669(3) 0.36252(12) 0.8200(3) 0.0427(7) Uani d . 1
C C13 0.3699(3) 0.41388(13) 0.9151(3) 0.0508(8) Uani d . 1
H H13 0.4152 0.4085 1.0160 0.061 Uiso calc R 1
C C14 0.3061(3) 0.47293(14) 0.8612(4) 0.0546(8) Uani d . 1
H H14 0.3076 0.5070 0.9256 0.066 Uiso calc R 1
C C15 0.2407(3) 0.48093(13) 0.7123(4) 0.0500(8) Uani d . 1
C C16 0.2377(3) 0.43147(14) 0.6161(3) 0.0532(8) Uani d . 1
H H16 0.1939 0.4376 0.5152 0.064 Uiso calc R 1
C C17 0.3001(3) 0.37246(13) 0.6697(3) 0.0491(8) Uani d . 1
H H17 0.2973 0.3387 0.6042 0.059 Uiso calc R 1
C C18 0.7568(3) 0.22443(13) 1.1695(3) 0.0441(7) Uani d . 1
C C19 0.8387(3) 0.16759(14) 1.1839(3) 0.0563(8) Uani d . 1
H H19 0.8018 0.1336 1.1187 0.068 Uiso calc R 1
C C20 0.9737(3) 0.16067(15) 1.2933(4) 0.0633(9) Uani d . 1
H H20 1.0271 0.1221 1.3016 0.076 Uiso calc R 1
C C21 1.0291(3) 0.21002(16) 1.3893(4) 0.0622(9) Uani d . 1
H H21 1.1217 0.2057 1.4614 0.075 Uiso calc R 1
C C22 0.9486(4) 0.26599(16) 1.3800(4) 0.0684(10) Uani d . 1
H H22 0.9851 0.2993 1.4472 0.082 Uiso calc R 1
C C23 0.8133(3) 0.27280(15) 1.2707(4) 0.0651(9) Uani d . 1
H H23 0.7591 0.3109 1.2652 0.078 Uiso calc R 1

loop_
_atom_site_aniso_label
_atom_site_aniso_U_11
_atom_site_aniso_U_22
_atom_site_aniso_U_33
_atom_site_aniso_U_12
_atom_site_aniso_U_13
_atom_site_aniso_U_23
Cl1 0.0786(6) 0.0582(5) 0.1004(8) 0.0210(4) 0.0301(5) 0.0221(5)
N1 0.0400(14) 0.0478(14) 0.0423(14) 0.0003(11) 0.0075(11) -0.0008(11)
C1 0.0391(17) 0.0479(17) 0.0373(17) 0.0008(13) 0.0112(13) -0.0030(13)
C2 0.0404(17) 0.0510(17) 0.0380(17) 0.0031(13) 0.0050(13) 0.0015(13)
C3 0.0408(17) 0.0454(17) 0.0411(18) 0.0035(13) 0.0098(14) 0.0015(13)
C4 0.0449(18) 0.0458(17) 0.0489(19) -0.0022(13) 0.0080(15) -0.0029(13)
C5 0.0387(17) 0.0480(17) 0.0432(18) 0.0008(13) 0.0106(13) -0.0014(14)
C6 0.0407(17) 0.0517(17) 0.0369(17) -0.0026(13) 0.0091(13) 0.0008(13)
C7 0.0480(18) 0.0540(19) 0.051(2) -0.0004(15) 0.0078(14) -0.0045(15)
C8 0.072(2) 0.0497(19) 0.066(2) 0.0011(16) 0.0181(19) -0.0051(16)
C9 0.074(3) 0.056(2) 0.057(2) -0.0182(18) 0.0115(18) -0.0064(16)
C10 0.0508(19) 0.075(2) 0.052(2) -0.0160(18) 0.0023(15) 0.0003(17)
C11 0.0493(19) 0.0562(19) 0.0466(19) -0.0013(15) 0.0069(15) 0.0036(14)
C12 0.0371(16) 0.0458(16) 0.0428(18) 0.0012(12) 0.0090(13) 0.0042(13)
C13 0.0524(19) 0.0510(18) 0.0454(19) 0.0024(14) 0.0100(15) -0.0012(14)
C14 0.058(2) 0.0468(18) 0.061(2) 0.0002(14) 0.0202(17) -0.0057(15)
C15 0.0457(18) 0.0511(18) 0.057(2) 0.0067(13) 0.0215(16) 0.0108(15)
C16 0.0532(19) 0.063(2) 0.0435(19) 0.0119(15) 0.0147(15) 0.0077(15)
C17 0.0497(18) 0.0534(18) 0.0438(19) 0.0077(14) 0.0140(14) 0.0008(14)
C18 0.0391(17) 0.0496(17) 0.0411(18) -0.0013(13) 0.0087(13) -0.0008(13)
C19 0.051(2) 0.0526(19) 0.057(2) 0.0014(14) 0.0049(16) -0.0033(15)
C20 0.047(2) 0.062(2) 0.070(2) 0.0055(15) 0.0033(17) 0.0071(18)
C21 0.0426(19) 0.078(2) 0.055(2) -0.0050(17) 0.0003(15) 0.0055(18)
C22 0.060(2) 0.074(2) 0.058(2) -0.0034(18) 0.0004(17) -0.0150(18)
C23 0.056(2) 0.062(2) 0.064(2) 0.0083(16) 0.0000(17) -0.0129(17)

loop_
_atom_type_symbol
_atom_type_description
_atom_type_scat_dispersion_real
_atom_type_scat_dispersion_imag
_atom_type_scat_source
C C 0.0033 0.0016 'International Tables Vol C Tables 4.2.6.8 and 6.1.1.4'
H H 0.0000 0.0000 'International Tables Vol C Tables 4.2.6.8 and 6.1.1.4'
N N 0.0061 0.0033 'International Tables Vol C Tables 4.2.6.8 and 6.1.1.4'
Cl Cl 0.1484 0.1585 'International Tables Vol C Tables 4.2.6.8 and 6.1.1.4'

loop_
_geom_angle_atom_site_label_1
_geom_angle_atom_site_label_2
_geom_angle_atom_site_label_3
_geom_angle
C5 N1 C1 118.4(2)
N1 C1 C2 121.6(2)
N1 C1 C6 116.0(2)
C2 C1 C6 122.4(2)
C1 C2 C3 120.8(3)
C1 C2 H2 119.6
C3 C2 H2 119.6
C4 C3 C2 116.8(2)
C4 C3 C12 122.0(2)
C2 C3 C12 121.2(2)
C3 C4 C5 120.6(3)
C3 C4 H4 119.7
C5 C4 H4 119.7
N1 C5 C4 121.8(3)
N1 C5 C18 116.1(2)
C4 C5 C18 122.1(2)
C7 C6 C11 118.0(2)
C7 C6 C1 120.5(2)
C11 C6 C1 121.5(2)
C8 C7 C6 121.1(3)
C8 C7 H7 119.5
C6 C7 H7 119.5
C9 C8 C7 119.8(3)
C9 C8 H8 120.1
C7 C8 H8 120.1
C8 C9 C10 120.5(3)
C8 C9 H9 119.8
C10 C9 H9 119.8
C9 C10 C11 120.0(3)
C9 C10 H10 120.0
C11 C10 H10 120.0
C10 C11 C6 120.7(3)
C10 C11 H11 119.6
C6 C11 H11 119.6
C17 C12 C13 118.1(2)
C17 C12 C3 120.8(2)
C13 C12 C3 121.0(3)
C14 C13 C12 120.7(3)
C14 C13 H13 119.7
C12 C13 H13 119.7
C15 C14 C13 119.6(3)
C15 C14 H14 120.2
C13 C14 H14 120.2
C16 C15 C14 121.0(3)
C16 C15 Cl1 119.5(2)
C14 C15 Cl1 119.5(2)
C15 C16 C17 119.5(3)
C15 C16 H16 120.3
C17 C16 H16 120.3
C16 C17 C12 121.1(3)
C16 C17 H17 119.4
C12 C17 H17 119.4
C23 C18 C19 117.6(3)
C23 C18 C5 122.0(3)
C19 C18 C5 120.4(2)
C20 C19 C18 121.0(3)
C20 C19 H19 119.5
C18 C19 H19 119.5
C21 C20 C19 120.1(3)
C21 C20 H20 119.9
C19 C20 H20 119.9
C20 C21 C22 120.0(3)
C20 C21 H21 120.0
C22 C21 H21 120.0
C21 C22 C23 119.8(3)
C21 C22 H22 120.1
C23 C22 H22 120.1
C18 C23 C22 121.4(3)
C18 C23 H23 119.3
C22 C23 H23 119.3

loop_
_geom_bond_atom_site_label_1
_geom_bond_atom_site_label_2
_geom_bond_distance
Cl1 C15 1.732(3)
N1 C5 1.341(3)
N1 C1 1.343(3)
C1 C2 1.382(3)
C1 C6 1.481(4)
C2 C3 1.382(4)
C2 H2 0.9300
C3 C4 1.375(4)
C3 C12 1.478(3)
C4 C5 1.386(3)
C4 H4 0.9300
C5 C18 1.479(4)
C6 C7 1.386(4)
C6 C11 1.387(3)
C7 C8 1.382(4)
C7 H7 0.9300
C8 C9 1.365(4)
C8 H8 0.9300
C9 C10 1.368(4)
C9 H9 0.9300
C10 C11 1.383(4)
C10 H10 0.9300
C11 H11 0.9300
C12 C17 1.389(4)
C12 C13 1.389(4)
C13 C14 1.384(4)
C13 H13 0.9300
C14 C15 1.370(4)
C14 H14 0.9300
C15 C16 1.366(4)
C16 C17 1.378(4)
C16 H16 0.9300
C17 H17 0.9300
C18 C23 1.374(4)
C18 C19 1.385(4)
C19 C20 1.376(4)
C19 H19 0.9300
C20 C21 1.359(4)
C20 H20 0.9300
C21 C22 1.368(4)
C21 H21 0.9300
C22 C23 1.378(4)
C22 H22 0.9300
C23 H23 0.9300

loop_
_cod_related_entry_id
_cod_related_entry_database
_cod_related_entry_code
1 ChemSpider 547994
